data_1555906
loop_
_publ_author_name
'Colomer, Ignacio'
'Barcelos, Rosimeire Coura'
'Christensen, Kirsten E.'
'Donohoe, Timothy J.'

_publ_section_title
;
 Orthogonally Protected 1,2-Diols from Electron-Rich Alkenes Using
 Metal-Free Olefin syn-Dihydroxylation.
;
_journal_issue 22
_journal_name_full 'Organic letters'
_journal_page_first 5880
_journal_page_last 5883
_journal_paper_doi 10.1021/acs.orglett.6b02959
_journal_volume 18
_journal_year 2016
_chemical_formula_moiety 'C21 H33 N1 O4'
_chemical_formula_sum 'C21 H33 N O4'
_chemical_formula_weight 363.50
_chemical_melting_point ?
_space_group_IT_number 14
_space_group_name_Hall '-P 2yn'
_space_group_name_H-M_alt 'P 1 21/n 1'
_symmetry_cell_setting monoclinic
_symmetry_space_group_name_Hall '-P 2yn'
_symmetry_space_group_name_H-M 'P 1 21/n 1'
_atom_sites_solution_hydrogens difmap
_atom_sites_solution_primary other
_audit_creation_date 2016-07-07
_audit_creation_method CRYSTALS_ver_14.43
_cell_angle_alpha 90
_cell_angle_beta 94.7132(19)
_cell_angle_gamma 90
_cell_formula_units_Z 4
_cell_length_a 10.7863(2)
_cell_length_b 8.5190(2)
_cell_length_c 22.5231(5)
_cell_measurement_reflns_used 9124
_cell_measurement_temperature 150
_cell_measurement_theta_max 76
_cell_measurement_theta_min 4
_cell_volume 2062.62(8)
_computing_cell_refinement 'CrysAlisPro, (Agilent, 2011)'
_computing_data_collection 'SuperNova, (Oxford Diffraction, 2010)'
_computing_data_reduction 'CrysAlisPro, (Agilent, 2011)'
_computing_molecular_graphics 'CAMERON (Watkin et al., 1996)'
_computing_publication_material 'CRYSTALS (Betteridge et al., 2003)'
_computing_structure_refinement 'CRYSTALS (Betteridge et al., 2003)'
_computing_structure_solution 'Superflip (Palatinus & Chapuis, 2007)'
_diffrn_ambient_temperature 150
_diffrn_measured_fraction_theta_full 0.998
_diffrn_measured_fraction_theta_max 0.992
_diffrn_measurement_device Area
_diffrn_measurement_device_type 'Oxford Diffraction SuperNova'
_diffrn_measurement_method \w
_diffrn_radiation_monochromator graphite
_diffrn_radiation_type 'Cu K\a'
_diffrn_radiation_wavelength 1.54184
_diffrn_reflns_av_R_equivalents 0.036
_diffrn_reflns_limit_h_max 13
_diffrn_reflns_limit_h_min -12
_diffrn_reflns_limit_k_max 10
_diffrn_reflns_limit_k_min -10
_diffrn_reflns_limit_l_max 28
_diffrn_reflns_limit_l_min -27
_diffrn_reflns_number 22364
_diffrn_reflns_theta_full 74.581
_diffrn_reflns_theta_max 76.103
_diffrn_reflns_theta_min 4.412
_diffrn_standards_number 0
_exptl_absorpt_coefficient_mu 0.640
_exptl_absorpt_correction_T_max 0.97
_exptl_absorpt_correction_T_min 0.81
_exptl_absorpt_correction_type multi-scan
_exptl_absorpt_process_details 'CrysAlisPro, (Agilent, 2011)'
_exptl_crystal_colour clear_pale_colourless
_exptl_crystal_density_diffrn 1.170
_exptl_crystal_density_meas ?
_exptl_crystal_density_method 'not measured'
_exptl_crystal_description plate
_exptl_crystal_F_000 792.000
_exptl_crystal_size_max 0.25
_exptl_crystal_size_mid 0.13
_exptl_crystal_size_min 0.05
_refine_diff_density_max 0.29
_refine_diff_density_min -0.23
_refine_ls_extinction_method None
_refine_ls_goodness_of_fit_ref 0.9989
_refine_ls_hydrogen_treatment constr
_refine_ls_matrix_type full
_refine_ls_number_parameters 251
_refine_ls_number_reflns 4272
_refine_ls_number_restraints 20
_refine_ls_R_factor_all 0.0489
_refine_ls_R_factor_gt 0.0445
_refine_ls_shift/su_max 0.0004829
_refine_ls_shift/su_mean 0.0000596
_refine_ls_structure_factor_coef Fsqd
_refine_ls_weighting_details
;
 Method= Modified Sheldrick 
 w=1/[\s^2^(F^2^) + ( 0.08P)^2^ + 0.41P] 
 ,where P=(max(Fo^2^,0) + 2Fc^2^)/3 
;
_refine_ls_weighting_scheme calc
_refine_ls_wR_factor_all 0.1255
_refine_ls_wR_factor_gt 0.1186
_refine_ls_wR_factor_ref 0.1255
_reflns_limit_h_max 13
_reflns_limit_h_min -13
_reflns_limit_k_max 10
_reflns_limit_k_min 0
_reflns_limit_l_max 28
_reflns_limit_l_min 0
_reflns_number_gt 3796
_reflns_number_total 4292
_reflns_threshold_expression I>2.0\s(I)
_oxford_diffrn_Wilson_B_factor 2.59
_oxford_diffrn_Wilson_scale 0.04
_oxford_refine_ls_r_factor_ref 0.0489
_oxford_refine_ls_scale 5.22(12)
_oxford_reflns_number_all 4272
_oxford_reflns_threshold_expression_ref I>-3.0\s(I)
_oxford_structure_analysis_title '6582 (077tjd16)'
_cod_data_source_file ol6b02959_si_002.cif
_cod_data_source_block 3a
_cod_depositor_comments
;
The following automatic conversions were performed:

data item '_chemical_melting_point' value 'not measured' was changed
to '?' -- the value is undefined or not given.

data item '_atom_sites_solution_primary' value 'Other' was changed to
'other' in accordance with the
/home/saulius/struct/COD-crude-data/automatic-downloads/DataCite-retrospective/ACS/depositions/lib/dictionaries/cif_core.dic
dictionary named 'cif_core.dic' version 2.4.2 last updated on
2011-04-26.

data item '_exptl_crystal_density_meas' value 'not measured' was
changed to '?' -- the value is perceived as not measured.

Automatic conversion script
Id: cif_fix_values 6909 2019-04-08 15:41:33Z antanas 
;
_cod_original_cell_volume 2062.61(8)
_cod_original_sg_symbol_H-M 'P 21/n '
_cod_original_formula_sum 'C21 H33 N1 O4'
_cod_database_code 1555906

loop_
_symmetry_equiv_pos_as_xyz
x,y,z
-x,-y,-z
x+1/2,-y+1/2,z+1/2
-x+1/2,y+1/2,-z+1/2

loop_
_atom_site_label
_atom_site_type_symbol
_atom_site_fract_x
_atom_site_fract_y
_atom_site_fract_z
_atom_site_U_iso_or_equiv
_atom_site_occupancy
_atom_site_adp_type
_atom_site_refinement_flags_posn
_atom_site_refinement_flags_occupancy
_atom_site_disorder_assembly
_atom_site_disorder_group
N1 N 0.57304(8) 0.54344(11) 0.37797(4) 0.0244 1.0000 Uani . . . .
C2 C 0.56445(11) 0.71795(14) 0.38652(6) 0.0307 1.0000 Uani . . . .
C3 C 0.69256(13) 0.77498(17) 0.41300(7) 0.0414 1.0000 Uani . . . .
C4 C 0.79840(12) 0.72674(19) 0.37675(7) 0.0433 1.0000 Uani . . . .
C5 C 0.79728(11) 0.54992(18) 0.36974(7) 0.0404 1.0000 Uani . . . .
C7 C 0.47219(13) 0.74804(16) 0.43348(7) 0.0407 1.0000 Uani . . . .
C8 C 0.52090(13) 0.81312(15) 0.33076(7) 0.0397 1.0000 Uani . . . .
C9 C 0.67749(13) 0.30804(17) 0.34447(8) 0.0438 1.0000 Uani . . . .
C10 C 0.65627(12) 0.53232(19) 0.27450(6) 0.0405 1.0000 Uani . . . .
O11 O 0.45529(7) 0.49247(9) 0.34750(3) 0.0234 1.0000 Uani . . . .
C12 C 0.37637(10) 0.41267(12) 0.38638(5) 0.0237 1.0000 Uani . . . .
C13 C 0.40958(11) 0.24063(14) 0.39645(6) 0.0324 1.0000 Uani . . . .
C14 C 0.24653(10) 0.42824(12) 0.35405(5) 0.0233 1.0000 Uani . . . .
O15 O 0.21404(7) 0.59419(9) 0.35323(3) 0.0261 1.0000 Uani D . . .
C116 C 0.1657(7) 0.6524(6) 0.3009(3) 0.0299 0.369(9) Uani D P 1 2
O117 O 0.1479(7) 0.5764(9) 0.2565(3) 0.0626 0.369(9) Uani D P 1 2
C118 C 0.1413(8) 0.8244(11) 0.3062(5) 0.0437 0.369(9) Uani D P 1 2
C21 C 0.14609(9) 0.34124(12) 0.38318(5) 0.0235 1.0000 Uani . . . .
C22 C 0.07896(10) 0.22293(13) 0.35255(5) 0.0266 1.0000 Uani . . . .
C23 C -0.01357(11) 0.14207(13) 0.37893(5) 0.0283 1.0000 Uani . . . .
C24 C -0.04020(10) 0.17835(13) 0.43671(5) 0.0259 1.0000 Uani . . . .
C25 C 0.02494(10) 0.29746(13) 0.46783(5) 0.0269 1.0000 Uani . . . .
C26 C 0.11740(10) 0.37731(13) 0.44066(5) 0.0268 1.0000 Uani . . . .
O27 O -0.13161(8) 0.08994(11) 0.45873(4) 0.0351 1.0000 Uani . . . .
C28 C -0.16792(14) 0.12870(17) 0.51603(7) 0.0411 1.0000 Uani . . . .
C6 C 0.67290(10) 0.48680(15) 0.34070(5) 0.0310 1.0000 Uani . . . .
C16 C 0.1887(4) 0.6662(3) 0.30086(18) 0.0299 0.631(9) Uani D P 1 1
O17 O 0.1971(4) 0.6050(5) 0.25379(16) 0.0487 0.631(9) Uani D P 1 1
C18 C 0.1467(5) 0.8313(6) 0.3101(3) 0.0437 0.631(9) Uani D P 1 1
H31 H 0.6875 0.8918 0.4160 0.0512 1.0000 Uiso R . . .
H32 H 0.7073 0.7339 0.4538 0.0500 1.0000 Uiso R . . .
H41 H 0.7907 0.7784 0.3376 0.0509 1.0000 Uiso R . . .
H42 H 0.8766 0.7591 0.3977 0.0526 1.0000 Uiso R . . .
H51 H 0.8636 0.5141 0.3459 0.0480 1.0000 Uiso R . . .
H52 H 0.8114 0.5039 0.4098 0.0474 1.0000 Uiso R . . .
H71 H 0.4797 0.8572 0.4453 0.0598 1.0000 Uiso R . . .
H72 H 0.3851 0.7279 0.4172 0.0580 1.0000 Uiso R . . .
H73 H 0.4900 0.6797 0.4677 0.0601 1.0000 Uiso R . . .
H81 H 0.4917 0.9169 0.3426 0.0597 1.0000 Uiso R . . .
H82 H 0.4532 0.7589 0.3086 0.0568 1.0000 Uiso R . . .
H83 H 0.5888 0.8288 0.3046 0.0583 1.0000 Uiso R . . .
H91 H 0.7497 0.2721 0.3248 0.0647 1.0000 Uiso R . . .
H92 H 0.6041 0.2607 0.3225 0.0636 1.0000 Uiso R . . .
H93 H 0.6833 0.2731 0.3857 0.0638 1.0000 Uiso R . . .
H101 H 0.7116 0.4698 0.2527 0.0612 1.0000 Uiso R . . .
H102 H 0.5729 0.5116 0.2592 0.0595 1.0000 Uiso R . . .
H103 H 0.6766 0.6429 0.2677 0.0592 1.0000 Uiso R . . .
H121 H 0.3791 0.4669 0.4252 0.0261 1.0000 Uiso R . . .
H133 H 0.3514 0.1958 0.4229 0.0462 1.0000 Uiso R . . .
H132 H 0.4038 0.1821 0.3591 0.0464 1.0000 Uiso R . . .
H131 H 0.4925 0.2308 0.4150 0.0461 1.0000 Uiso R . . .
H141 H 0.2488 0.3952 0.3127 0.0256 1.0000 Uiso R . . .
H1183 H 0.0810 0.8519 0.2739 0.0657 0.369(9) Uiso R P 1 2
H1182 H 0.1095 0.8462 0.3439 0.0653 0.369(9) Uiso R P 1 2
H1181 H 0.2168 0.8834 0.3024 0.0657 0.369(9) Uiso R P 1 2
H221 H 0.0979 0.1971 0.3129 0.0318 1.0000 Uiso R . . .
H231 H -0.0610 0.0633 0.3585 0.0322 1.0000 Uiso R . . .
H251 H 0.0066 0.3245 0.5068 0.0323 1.0000 Uiso R . . .
H261 H 0.1626 0.4589 0.4627 0.0320 1.0000 Uiso R . . .
H281 H -0.2320 0.0542 0.5248 0.0612 1.0000 Uiso R . . .
H282 H -0.2019 0.2326 0.5163 0.0606 1.0000 Uiso R . . .
H283 H -0.0972 0.1189 0.5465 0.0613 1.0000 Uiso R . . .
H181 H 0.1348 0.8849 0.2727 0.0651 0.631(9) Uiso R P 1 1
H182 H 0.0688 0.8275 0.3284 0.0652 0.631(9) Uiso R P 1 1
H183 H 0.2086 0.8861 0.3362 0.0659 0.631(9) Uiso R P 1 1

loop_
_atom_site_aniso_label
_atom_site_aniso_U_11
_atom_site_aniso_U_22
_atom_site_aniso_U_33
_atom_site_aniso_U_23
_atom_site_aniso_U_13
_atom_site_aniso_U_12
N1 0.0205(4) 0.0263(5) 0.0258(4) -0.0012(3) -0.0015(3) -0.0008(3)
C2 0.0308(6) 0.0259(6) 0.0350(6) -0.0032(4) 0.0005(5) -0.0038(4)
C3 0.0384(7) 0.0407(7) 0.0442(7) -0.0073(6) -0.0038(5) -0.0122(5)
C4 0.0285(6) 0.0538(8) 0.0460(7) 0.0051(6) -0.0063(5) -0.0136(5)
C5 0.0227(5) 0.0533(8) 0.0444(7) 0.0056(6) -0.0008(5) 0.0009(5)
C7 0.0430(7) 0.0333(6) 0.0466(7) -0.0158(5) 0.0075(6) -0.0038(5)
C8 0.0370(6) 0.0285(6) 0.0530(8) 0.0086(5) 0.0006(5) -0.0006(5)
C9 0.0329(6) 0.0383(7) 0.0612(9) -0.0050(6) 0.0100(6) 0.0096(5)
C10 0.0328(6) 0.0586(8) 0.0310(6) -0.0045(6) 0.0080(5) -0.0049(6)
O11 0.0211(4) 0.0258(4) 0.0231(4) 0.0008(3) 0.0001(3) -0.0021(3)
C12 0.0247(5) 0.0230(5) 0.0235(5) 0.0023(4) 0.0020(4) -0.0001(4)
C13 0.0319(6) 0.0265(6) 0.0384(6) 0.0077(5) 0.0017(5) 0.0034(4)
C14 0.0254(5) 0.0205(5) 0.0240(5) 0.0003(4) 0.0023(4) 0.0013(4)
O15 0.0298(4) 0.0218(4) 0.0265(4) 0.0024(3) 0.0015(3) 0.0028(3)
C116 0.0265(16) 0.0325(8) 0.0311(6) 0.0078(6) 0.0041(8) 0.0054(8)
O117 0.101(5) 0.050(3) 0.032(2) -0.0051(19) -0.025(3) 0.026(3)
C118 0.0550(9) 0.0356(8) 0.0419(11) 0.0126(7) 0.0128(7) 0.0190(7)
C21 0.0228(5) 0.0223(5) 0.0252(5) 0.0012(4) 0.0013(4) 0.0015(4)
C22 0.0287(5) 0.0264(5) 0.0247(5) -0.0028(4) 0.0024(4) 0.0001(4)
C23 0.0288(5) 0.0252(5) 0.0307(6) -0.0050(4) 0.0013(4) -0.0035(4)
C24 0.0239(5) 0.0229(5) 0.0310(5) 0.0024(4) 0.0035(4) -0.0002(4)
C25 0.0286(5) 0.0279(5) 0.0243(5) -0.0017(4) 0.0033(4) 0.0004(4)
C26 0.0289(5) 0.0239(5) 0.0273(5) -0.0040(4) 0.0012(4) -0.0033(4)
O27 0.0355(5) 0.0345(4) 0.0364(5) -0.0017(3) 0.0102(4) -0.0106(3)
C28 0.0438(7) 0.0383(7) 0.0442(7) -0.0004(6) 0.0212(6) -0.0065(5)
C6 0.0230(5) 0.0376(6) 0.0325(6) -0.0007(5) 0.0035(4) 0.0028(4)
C16 0.0265(16) 0.0325(8) 0.0311(6) 0.0078(6) 0.0041(8) 0.0054(8)
O17 0.074(2) 0.0438(15) 0.0285(10) 0.0066(9) 0.0064(13) 0.0193(14)
C18 0.0550(9) 0.0356(8) 0.0419(11) 0.0126(7) 0.0128(7) 0.0190(7)

loop_
_atom_type_symbol
_atom_type_scat_dispersion_real
_atom_type_scat_dispersion_imag
_atom_type_scat_Cromer_Mann_a1
_atom_type_scat_Cromer_Mann_b1
_atom_type_scat_Cromer_Mann_a2
_atom_type_scat_Cromer_Mann_b2
_atom_type_scat_Cromer_Mann_a3
_atom_type_scat_Cromer_Mann_b3
_atom_type_scat_Cromer_Mann_a4
_atom_type_scat_Cromer_Mann_b4
_atom_type_scat_Cromer_Mann_c
_atom_type_scat_source
C 0.0181 0.0091 2.3100 20.8439 1.0200 10.2075 1.5886 0.5687 0.8650 51.6512 0.2156 'International Tables Vol C 4.2.6.8 and 6.1.1.4'
H 0.0000 0.0000 0.4930 10.5109 0.3229 26.1257 0.1402 3.1424 0.0408 57.7998 0.0030 'International Tables Vol C 4.2.6.8 and 6.1.1.4'
N 0.0311 0.0180 12.2126 0.0057 3.1322 9.8933 2.0125 28.9975 1.1663 0.5826 -11.5290 'International Tables Vol C 4.2.6.8 and 6.1.1.4'
O 0.0492 0.0322 3.0485 13.2771 2.2868 5.7011 1.5463 0.3239 0.8670 32.9089 0.2508 'International Tables Vol C 4.2.6.8 and 6.1.1.4'

loop_
_geom_angle_atom_site_label_1
_geom_angle_atom_site_label_2
_geom_angle_atom_site_label_3
_geom_angle
_geom_angle_publ_flag
C2 N1 O11 107.10(8) yes
C2 N1 C6 116.42(9) yes
O11 N1 C6 106.17(8) yes
N1 C2 C3 107.41(10) yes
N1 C2 C7 107.71(10) yes
C3 C2 C7 107.05(11) yes
N1 C2 C8 115.82(10) yes
C3 C2 C8 110.80(11) yes
C7 C2 C8 107.69(11) yes
C2 C3 C4 113.48(11) yes
C2 C3 H31 106.8 no
C4 C3 H31 110.8 no
C2 C3 H32 108.8 no
C4 C3 H32 109.6 no
H31 C3 H32 107.2 no
C3 C4 C5 109.04(11) yes
C3 C4 H41 110.5 no
C5 C4 H41 110.6 no
C3 C4 H42 108.9 no
C5 C4 H42 109.4 no
H41 C4 H42 108.4 no
C4 C5 C6 113.00(11) yes
C4 C5 H51 111.5 no
C6 C5 H51 108.0 no
C4 C5 H52 107.5 no
C6 C5 H52 108.3 no
H51 C5 H52 108.3 no
C2 C7 H71 107.8 no
C2 C7 H72 111.4 no
H71 C7 H72 108.8 no
C2 C7 H73 110.4 no
H71 C7 H73 110.6 no
H72 C7 H73 107.9 no
C2 C8 H81 109.6 no
C2 C8 H82 109.7 no
H81 C8 H82 109.0 no
C2 C8 H83 111.6 no
H81 C8 H83 108.1 no
H82 C8 H83 108.8 no
C6 C9 H91 108.1 no
C6 C9 H92 111.1 no
H91 C9 H92 106.4 no
C6 C9 H93 110.9 no
H91 C9 H93 110.3 no
H92 C9 H93 109.9 no
C6 C10 H101 109.1 no
C6 C10 H102 109.6 no
H101 C10 H102 108.6 no
C6 C10 H103 112.5 no
H101 C10 H103 107.2 no
H102 C10 H103 109.7 no
N1 O11 C12 112.91(7) yes
O11 C12 C13 113.67(9) yes
O11 C12 C14 103.49(8) yes
C13 C12 C14 110.46(9) yes
O11 C12 H121 109.9 no
C13 C12 H121 109.2 no
C14 C12 H121 109.9 no
C12 C13 H133 108.2 no
C12 C13 H132 111.5 no
H133 C13 H132 109.1 no
C12 C13 H131 110.4 no
H133 C13 H131 108.9 no
H132 C13 H131 108.7 no
C12 C14 O15 107.46(8) yes
C12 C14 C21 114.38(9) yes
O15 C14 C21 107.58(8) yes
C12 C14 H141 109.6 no
O15 C14 H141 107.0 no
C21 C14 H141 110.5 no
C14 O15 C16 119.19(14) yes
C14 O15 C116 116.4(2) yes
O15 C116 O117 124.00(8) yes
O15 C116 C118 110.48(8) yes
O117 C116 C118 125.50(8) yes
C116 C118 H1183 106.9 no
C116 C118 H1182 109.7 no
H1183 C118 H1182 110.7 no
C116 C118 H1181 110.3 no
H1183 C118 H1181 109.2 no
H1182 C118 H1181 109.9 no
C14 C21 C22 120.27(10) yes
C14 C21 C26 121.33(10) yes
C22 C21 C26 118.40(10) yes
C21 C22 C23 120.76(10) yes
C21 C22 H221 119.1 no
C23 C22 H221 120.1 no
C22 C23 C24 120.14(10) yes
C22 C23 H231 121.8 no
C24 C23 H231 118.1 no
C23 C24 C25 119.96(10) yes
C23 C24 O27 115.34(10) yes
C25 C24 O27 124.70(10) yes
C24 C25 C26 119.09(10) yes
C24 C25 H251 120.7 no
C26 C25 H251 120.2 no
C25 C26 C21 121.64(10) yes
C25 C26 H261 118.5 no
C21 C26 H261 119.9 no
C24 O27 C28 117.61(10) yes
O27 C28 H281 106.7 no
O27 C28 H282 110.8 no
H281 C28 H282 108.9 no
O27 C28 H283 111.0 no
H281 C28 H283 109.0 no
H282 C28 H283 110.4 no
C5 C6 C10 110.61(10) yes
C5 C6 C9 107.56(11) yes
C10 C6 C9 107.84(12) yes
C5 C6 N1 106.90(10) yes
C10 C6 N1 115.48(10) yes
C9 C6 N1 108.17(10) yes
O15 C16 O17 124.00(8) yes
O15 C16 C18 110.48(8) yes
O17 C16 C18 125.51(8) yes
C16 C18 H181 110.2 no
C16 C18 H182 108.2 no
H181 C18 H182 109.5 no
C16 C18 H183 109.5 no
H181 C18 H183 109.7 no
H182 C18 H183 109.6 no

loop_
_geom_bond_atom_site_label_1
_geom_bond_atom_site_label_2
_geom_bond_distance
_geom_bond_publ_flag
N1 C2 1.5029(14) yes
N1 O11 1.4593(11) yes
N1 C6 1.4988(14) yes
C2 C3 1.5381(16) yes
C2 C7 1.5323(18) yes
C2 C8 1.5356(18) yes
C3 C4 1.514(2) yes
C3 H31 0.999 no
C3 H32 0.983 no
C4 C5 1.515(2) yes
C4 H41 0.983 no
C4 H42 0.972 no
C5 C6 1.5403(16) yes
C5 H51 0.978 no
C5 H52 0.985 no
C7 H71 0.968 no
C7 H72 0.995 no
C7 H73 0.972 no
C8 H81 0.982 no
C8 H82 0.967 no
C8 H83 0.985 no
C9 C6 1.5258(19) yes
C9 H91 0.976 no
C9 H92 0.985 no
C9 H93 0.972 no
C10 C6 1.5370(18) yes
C10 H101 0.964 no
C10 H102 0.952 no
C10 H103 0.982 no
O11 C12 1.4408(12) yes
C12 C13 1.5214(15) yes
C12 C14 1.5302(14) yes
C12 H121 0.987 no
C13 H133 0.978 no
C13 H132 0.975 no
C13 H131 0.959 no
C14 O15 1.4563(12) yes
C14 C21 1.5068(14) yes
C14 H141 0.976 no
O15 C16 1.338(4) yes
O15 C116 1.344(6) yes
C116 O117 1.194(7) yes
C116 C118 1.495(8) yes
C118 H1183 0.964 no
C118 H1182 0.961 no
C118 H1181 0.967 no
C21 C22 1.3907(15) yes
C21 C26 1.3899(16) yes
C22 C23 1.3860(16) yes
C22 H221 0.958 no
C23 C24 1.3905(16) yes
C23 H231 0.941 no
C24 C25 1.3905(16) yes
C24 O27 1.3659(13) yes
C25 C26 1.3900(16) yes
C25 H251 0.944 no
C26 H261 0.964 no
O27 C28 1.4182(16) yes
C28 H281 0.970 no
C28 H282 0.958 no
C28 H283 0.987 no
C16 O17 1.191(4) yes
C16 C18 1.497(5) yes
C18 H181 0.957 no
C18 H182 0.966 no
C18 H183 0.972 no

loop_
_geom_hbond_atom_site_label_D
_geom_hbond_atom_site_label_H
_geom_hbond_atom_site_label_A
_geom_hbond_site_symmetry_A
_geom_hbond_angle_DHA
_geom_hbond_distance_DH
_geom_hbond_distance_HA
_geom_hbond_distance_DA
_geom_hbond_publ_flag
C7 H72 O15 . 156 1.00 2.52 3.451(3) yes
C118 H1181 O17 4_555 142 0.97 2.49 3.311(3) yes
C18 H1181 O17 4_555 145 0.91 2.49 3.278(3) yes
